data_4500387
loop_
_publ_author_name
'Li, Guo-Bi'
'Liu, Jun-Min'
'Cai, Yue-Peng'
'Su, Cheng-Yong'

_publ_section_title
;
 Structural Diversity of a Series of Mn(II), Cd(II), and Co(II) Complexes
 with Pyridine Donor Diimide Ligands
;
_journal_issue 7
_journal_name_full 'Crystal Growth &amp; Design'
_journal_page_first 2763
_journal_paper_doi 10.1021/cg1014913
_journal_volume 11
_journal_year 2011
_chemical_formula_sum 'C54 H32 Co N10 O17 S2'
_chemical_formula_weight 1215.95
_chemical_name_systematic
; 
 ? 
;
_space_group_IT_number 15
_symmetry_cell_setting monoclinic
_symmetry_space_group_name_Hall '-C 2yc'
_symmetry_space_group_name_H-M 'C 1 2/c 1'
_atom_sites_solution_hydrogens geom
_atom_sites_solution_primary direct
_atom_sites_solution_secondary difmap
_audit_creation_method SHELXL-97
_cell_angle_alpha 90.00
_cell_angle_beta 104.672(4)
_cell_angle_gamma 90.00
_cell_formula_units_Z 4
_cell_length_a 28.6844(12)
_cell_length_b 13.5805(6)
_cell_length_c 15.5499(6)
_cell_measurement_reflns_used 4237
_cell_measurement_temperature 150(2)
_cell_measurement_theta_max 29.7122
_cell_measurement_theta_min 2.6965
_cell_volume 5859.9(4)
_computing_cell_refinement 'Bruker FRAMBO'
_computing_data_collection 'Bruker FRAMBO'
_computing_data_reduction 'Bruker SHELXTL'
_computing_molecular_graphics 'Bruker SHELXTL'
_computing_publication_material 'Bruker SHELXTL'
_computing_structure_refinement 'SHELXL-97 (Sheldrick, 1997)'
_computing_structure_solution 'SHELXS-97 (Sheldrick, 1990)'
_diffrn_ambient_temperature 150(2)
_diffrn_detector_area_resol_mean 16.0855
_diffrn_measured_fraction_theta_full 0.958
_diffrn_measured_fraction_theta_max 0.958
_diffrn_measurement_device_type 'Oxfor Germini Sl Ultra'
_diffrn_measurement_method '\w and \p scan'
_diffrn_radiation_monochromator graphite
_diffrn_radiation_source 'fine-focus sealed tube'
_diffrn_radiation_type MoK\a
_diffrn_radiation_wavelength 0.71073
_diffrn_reflns_av_R_equivalents 0.0399
_diffrn_reflns_av_sigmaI/netI 0.0652
_diffrn_reflns_limit_h_max 35
_diffrn_reflns_limit_h_min -26
_diffrn_reflns_limit_k_max 16
_diffrn_reflns_limit_k_min -16
_diffrn_reflns_limit_l_max 19
_diffrn_reflns_limit_l_min -18
_diffrn_reflns_number 11350
_diffrn_reflns_theta_full 26.00
_diffrn_reflns_theta_max 26.00
_diffrn_reflns_theta_min 2.71
_diffrn_standards_decay_% none
_exptl_absorpt_coefficient_mu 0.441
_exptl_absorpt_correction_T_max 1.00000
_exptl_absorpt_correction_T_min 0.85172
_exptl_absorpt_correction_type multi-scan
_exptl_absorpt_process_details 'SADABS (Bruker 1997)'
_exptl_crystal_colour brown
_exptl_crystal_density_diffrn 1.378
_exptl_crystal_density_method 'not measured'
_exptl_crystal_description block
_exptl_crystal_F_000 2484
_exptl_crystal_size_max 0.28
_exptl_crystal_size_mid 0.25
_exptl_crystal_size_min 0.18
_refine_diff_density_max 4.059
_refine_diff_density_min -0.681
_refine_diff_density_rms 0.192
_refine_ls_extinction_method none
_refine_ls_goodness_of_fit_ref 1.067
_refine_ls_hydrogen_treatment geom
_refine_ls_matrix_type full
_refine_ls_number_parameters 369
_refine_ls_number_reflns 5528
_refine_ls_number_restraints 0
_refine_ls_restrained_S_all 1.067
_refine_ls_R_factor_all 0.1504
_refine_ls_R_factor_gt 0.1152
_refine_ls_shift/su_max 0.000
_refine_ls_shift/su_mean 0.000
_refine_ls_structure_factor_coef Fsqd
_refine_ls_weighting_details 'calc w=1/[\s^2^(Fo^2^)+(0.2900P)^2^+0.0000P] where P=(Fo^2^+2Fc^2^)/3'
_refine_ls_weighting_scheme calc
_refine_ls_wR_factor_gt 0.3494
_refine_ls_wR_factor_ref 0.3837
_reflns_number_gt 3616
_reflns_number_total 5528
_reflns_threshold_expression >2sigma(I)
_cod_data_source_file cg1014913_si_001.cif
_cod_data_source_block 9
_cod_original_sg_symbol_H-M C2/c
_cod_database_code 4500387

loop_
_symmetry_equiv_pos_as_xyz
'x, y, z'
'-x, y, -z+1/2'
'x+1/2, y+1/2, z'
'-x+1/2, y+1/2, -z+1/2'
'-x, -y, -z'
'x, -y, z-1/2'
'-x+1/2, -y+1/2, -z'
'x+1/2, -y+1/2, z-1/2'

loop_
_atom_site_label
_atom_site_type_symbol
_atom_site_fract_x
_atom_site_fract_y
_atom_site_fract_z
_atom_site_U_iso_or_equiv
_atom_site_adp_type
_atom_site_occupancy
_atom_site_symmetry_multiplicity
_atom_site_calc_flag
_atom_site_refinement_flags
Co1 Co 0.0000 0.76841(9) 0.2500 0.0283(4) Uani 1 2 d S
C9 C 0.2224(2) 0.5274(5) 0.7358(4) 0.0270(13) Uani 1 1 d .
C15 C 0.2669(2) 0.5502(5) 0.7955(4) 0.0289(13) Uani 1 1 d .
C16 C 0.3099(2) 0.5125(5) 0.7786(4) 0.0353(15) Uani 1 1 d .
C10 C 0.2216(2) 0.4721(5) 0.6595(4) 0.0324(14) Uani 1 1 d .
C19 C 0.3147(2) 0.6275(5) 0.9364(4) 0.0322(14) Uani 1 1 d .
C14 C 0.2677(2) 0.6091(4) 0.8715(4) 0.0280(13) Uani 1 1 d .
C11 C 0.1748(3) 0.4486(5) 0.5962(4) 0.0378(16) Uani 1 1 d .
C8 C 0.1801(2) 0.5660(5) 0.7535(4) 0.0315(14) Uani 1 1 d .
C7 C 0.1323(2) 0.5383(5) 0.6939(4) 0.0326(15) Uani 1 1 d .
C12 C 0.1818(2) 0.6232(5) 0.8258(4) 0.0365(15) Uani 1 1 d .
H12A H 0.1534 0.6478 0.8362 0.044 Uiso 1 1 calc R
C20 C 0.3569(2) 0.5321(5) 0.8417(4) 0.0350(15) Uani 1 1 d .
C3 C 0.0667(2) 0.5256(5) 0.4873(4) 0.0376(16) Uani 1 1 d .
C13 C 0.2270(2) 0.6453(5) 0.8859(4) 0.0349(15) Uani 1 1 d .
H13A H 0.2282 0.6850 0.9351 0.042 Uiso 1 1 calc R
C17 C 0.3083(3) 0.4551(6) 0.7038(5) 0.0419(17) Uani 1 1 d .
H17A H 0.3364 0.4304 0.6927 0.050 Uiso 1 1 calc R
C22 C 0.4240(2) 0.5316(5) 1.0374(4) 0.0316(14) Uani 1 1 d .
C26 C 0.4741(2) 0.5316(5) 1.0804(4) 0.0345(15) Uani 1 1 d .
H26A H 0.4941 0.5814 1.0696 0.041 Uiso 1 1 calc R
C27 C 0.1046(3) 0.7457(5) 0.2225(4) 0.0342(15) Uani 1 1 d .
C24 C 0.4192(2) 0.3811(5) 1.1156(5) 0.0399(17) Uani 1 1 d .
H24A H 0.4003 0.3298 1.1276 0.048 Uiso 1 1 calc R
C18 C 0.2632(3) 0.4352(6) 0.6452(5) 0.0426(17) Uani 1 1 d .
H18A H 0.2617 0.3959 0.5956 0.051 Uiso 1 1 calc R
C1 C 0.0236(2) 0.6717(5) 0.4334(4) 0.0344(15) Uani 1 1 d .
H1A H 0.0066 0.7266 0.4446 0.041 Uiso 1 1 calc R
C21 C 0.4035(3) 0.6124(5) 0.9760(5) 0.0406(17) Uani 1 1 d .
H21A H 0.4003 0.6704 1.0105 0.049 Uiso 1 1 calc R
H21B H 0.4258 0.6283 0.9404 0.049 Uiso 1 1 calc R
C25 C 0.4921(2) 0.4566(5) 1.1380(4) 0.0329(15) Uani 1 1 d .
H25A H 0.5247 0.4584 1.1664 0.040 Uiso 1 1 calc R
C2 C 0.0408(2) 0.6068(6) 0.5016(4) 0.0385(16) Uani 1 1 d .
H2A H 0.0351 0.6175 0.5571 0.046 Uiso 1 1 calc R
C23 C 0.3976(2) 0.4531(5) 1.0573(5) 0.0381(16) Uani 1 1 d .
H23A H 0.3647 0.4492 1.0305 0.046 Uiso 1 1 calc R
C4 C 0.0736(3) 0.5136(5) 0.4027(5) 0.0413(17) Uani 1 1 d .
H4A H 0.0915 0.4609 0.3901 0.050 Uiso 1 1 calc R
C6 C 0.0861(3) 0.4510(5) 0.5607(4) 0.0399(17) Uani 1 1 d .
H6A H 0.0631 0.4426 0.5963 0.048 Uiso 1 1 calc R
H6B H 0.0903 0.3879 0.5344 0.048 Uiso 1 1 calc R
C5 C 0.0533(3) 0.5820(6) 0.3376(4) 0.0423(17) Uani 1 1 d .
H5A H 0.0567 0.5712 0.2803 0.051 Uiso 1 1 calc R
O2 O 0.31772(18) 0.6719(4) 1.0054(3) 0.0417(12) Uani 1 1 d .
O1 O 0.39400(16) 0.5000(4) 0.8324(4) 0.0478(13) Uani 1 1 d .
O4 O 0.09454(16) 0.5631(4) 0.7077(3) 0.0449(13) Uani 1 1 d .
O3 O 0.17113(19) 0.4047(4) 0.5275(4) 0.0524(14) Uani 1 1 d .
N1 N 0.02992(18) 0.6604(4) 0.3513(3) 0.0312(12) Uani 1 1 d .
N2 N 0.46678(18) 0.3815(4) 1.1565(4) 0.0331(13) Uani 1 1 d .
N3 N 0.35624(19) 0.5894(4) 0.9161(3) 0.0329(13) Uani 1 1 d .
N4 N 0.13326(19) 0.4844(4) 0.6187(4) 0.0354(13) Uani 1 1 d .
N5 N 0.06358(19) 0.7622(4) 0.2049(4) 0.0326(12) Uani 1 1 d .
S1 S 0.16228(6) 0.72497(13) 0.24765(14) 0.0422(6) Uani 1 1 d .
O2W O 0.56150(17) 0.6819(4) 1.2272(4) 0.0480(14) Uani 1 1 d .
O3W O 0.2566(4) 0.3622(5) 0.9862(7) 0.125(4) Uani 1 1 d .
O5W O 0.3347(6) 0.1960(15) 0.9881(12) 0.092(5) Uiso 0.50 1 d P
O4W O 0.5283(2) 0.7815(4) 1.3552(4) 0.0528(14) Uiso 1 1 d .
O1W O 0.2876(7) 0.2807(12) 0.8417(14) 0.186(6) Uiso 1 1 d .

loop_
_atom_site_aniso_label
_atom_site_aniso_U_11
_atom_site_aniso_U_22
_atom_site_aniso_U_33
_atom_site_aniso_U_23
_atom_site_aniso_U_13
_atom_site_aniso_U_12
Co1 0.0274(7) 0.0308(7) 0.0227(7) 0.000 -0.0009(5) 0.000
C9 0.030(3) 0.036(3) 0.016(3) 0.005(2) 0.009(2) 0.002(3)
C15 0.028(3) 0.035(3) 0.024(3) 0.006(3) 0.007(2) 0.003(3)
C16 0.032(3) 0.039(4) 0.033(3) 0.012(3) 0.005(3) 0.008(3)
C10 0.033(3) 0.039(4) 0.027(3) 0.004(3) 0.009(2) 0.000(3)
C19 0.038(3) 0.035(3) 0.023(3) 0.007(3) 0.006(3) 0.004(3)
C14 0.032(3) 0.026(3) 0.026(3) 0.003(2) 0.009(2) 0.002(2)
C11 0.044(4) 0.038(4) 0.028(3) -0.001(3) 0.003(3) 0.009(3)
C8 0.028(3) 0.035(3) 0.028(3) 0.004(3) 0.001(2) 0.007(3)
C7 0.035(3) 0.039(4) 0.022(3) 0.009(3) 0.004(3) 0.002(3)
C12 0.032(3) 0.049(4) 0.028(3) 0.001(3) 0.006(3) 0.012(3)
C20 0.030(3) 0.045(4) 0.030(3) 0.004(3) 0.009(3) 0.002(3)
C3 0.033(3) 0.043(4) 0.029(3) 0.006(3) -0.005(3) -0.003(3)
C13 0.043(4) 0.037(4) 0.023(3) 0.001(3) 0.005(3) 0.003(3)
C17 0.039(4) 0.046(4) 0.040(4) -0.007(3) 0.009(3) 0.005(3)
C22 0.026(3) 0.042(4) 0.026(3) 0.006(3) 0.005(2) 0.001(3)
C26 0.027(3) 0.042(4) 0.034(3) -0.001(3) 0.008(3) -0.010(3)
C27 0.054(4) 0.025(3) 0.021(3) 0.002(2) 0.004(3) -0.005(3)
C24 0.031(3) 0.040(4) 0.041(4) 0.008(3) -0.005(3) -0.012(3)
C18 0.042(4) 0.055(4) 0.031(4) -0.011(3) 0.008(3) 0.003(3)
C1 0.032(3) 0.042(4) 0.026(3) -0.002(3) 0.002(3) 0.004(3)
C21 0.042(4) 0.036(4) 0.040(4) 0.005(3) 0.002(3) 0.001(3)
C25 0.022(3) 0.039(4) 0.031(3) -0.001(3) -0.003(2) 0.000(3)
C2 0.038(4) 0.056(4) 0.022(3) 0.001(3) 0.008(3) 0.002(3)
C23 0.024(3) 0.051(4) 0.034(3) 0.010(3) -0.004(3) -0.005(3)
C4 0.053(4) 0.036(4) 0.033(4) 0.003(3) 0.007(3) 0.017(3)
C6 0.043(4) 0.039(4) 0.030(3) 0.014(3) -0.006(3) -0.007(3)
C5 0.048(4) 0.056(4) 0.022(3) -0.001(3) 0.008(3) 0.009(3)
O2 0.045(3) 0.045(3) 0.030(3) -0.005(2) 0.000(2) -0.002(2)
O1 0.025(2) 0.068(4) 0.053(3) -0.003(3) 0.014(2) 0.003(2)
O4 0.028(2) 0.074(4) 0.032(3) 0.005(2) 0.0058(19) 0.004(2)
O3 0.054(3) 0.060(3) 0.038(3) -0.012(3) 0.003(2) 0.006(3)
N1 0.030(3) 0.034(3) 0.027(3) 0.001(2) 0.004(2) 0.004(2)
N2 0.026(3) 0.038(3) 0.031(3) 0.005(2) -0.002(2) 0.000(2)
N3 0.035(3) 0.035(3) 0.025(3) 0.005(2) 0.002(2) 0.002(2)
N4 0.030(3) 0.044(3) 0.027(3) 0.004(2) -0.001(2) 0.000(2)
N5 0.024(3) 0.039(3) 0.033(3) 0.001(2) 0.004(2) 0.000(2)
S1 0.0314(9) 0.0409(11) 0.0500(11) -0.0024(8) 0.0025(8) 0.0014(7)
O2W 0.029(2) 0.049(3) 0.069(4) -0.024(3) 0.017(2) -0.001(2)
O3W 0.160(9) 0.043(4) 0.136(8) -0.033(5) -0.033(7) 0.017(5)

loop_
_atom_type_symbol
_atom_type_description
_atom_type_scat_dispersion_real
_atom_type_scat_dispersion_imag
_atom_type_scat_source
C C 0.0033 0.0016 'International Tables Vol C Tables 4.2.6.8 and 6.1.1.4'
H H 0.0000 0.0000 'International Tables Vol C Tables 4.2.6.8 and 6.1.1.4'
N N 0.0061 0.0033 'International Tables Vol C Tables 4.2.6.8 and 6.1.1.4'
O O 0.0106 0.0060 'International Tables Vol C Tables 4.2.6.8 and 6.1.1.4'
S S 0.1246 0.1234 'International Tables Vol C Tables 4.2.6.8 and 6.1.1.4'
Co Co 0.3494 0.9721 'International Tables Vol C Tables 4.2.6.8 and 6.1.1.4'

loop_
_geom_angle_atom_site_label_1
_geom_angle_atom_site_label_2
_geom_angle_atom_site_label_3
_geom_angle
_geom_angle_site_symmetry_1
_geom_angle_site_symmetry_3
N5 Co1 N5 175.4(3) . 2
N5 Co1 N2 88.9(2) . 4_556
N5 Co1 N2 94.3(2) 2 4_556
N5 Co1 N2 94.3(2) . 3_454
N5 Co1 N2 88.9(2) 2 3_454
N2 Co1 N2 89.5(3) 4_556 3_454
N5 Co1 N1 87.0(2) . 2
N5 Co1 N1 89.9(2) 2 2
N2 Co1 N1 175.1(2) 4_556 2
N2 Co1 N1 88.1(2) 3_454 2
N5 Co1 N1 89.9(2) . .
N5 Co1 N1 87.0(2) 2 .
N2 Co1 N1 88.1(2) 4_556 .
N2 Co1 N1 175.1(2) 3_454 .
N1 Co1 N1 94.6(3) 2 .
C8 C9 C10 122.4(5) . .
C8 C9 C15 118.0(5) . .
C10 C9 C15 119.6(6) . .
C14 C15 C16 121.7(6) . .
C14 C15 C9 119.4(6) . .
C16 C15 C9 118.8(6) . .
C17 C16 C15 120.7(6) . .
C17 C16 C20 119.2(6) . .
C15 C16 C20 120.1(6) . .
C18 C10 C9 120.6(6) . .
C18 C10 C11 119.7(6) . .
C9 C10 C11 119.6(6) . .
O2 C19 N3 120.5(6) . .
O2 C19 C14 122.1(6) . .
N3 C19 C14 117.4(5) . .
C13 C14 C15 121.0(6) . .
C13 C14 C19 120.4(6) . .
C15 C14 C19 118.6(6) . .
O3 C11 N4 120.2(6) . .
O3 C11 C10 123.7(7) . .
N4 C11 C10 116.1(6) . .
C12 C8 C9 121.6(6) . .
C12 C8 C7 119.4(6) . .
C9 C8 C7 118.9(6) . .
O4 C7 N4 120.5(6) . .
O4 C7 C8 123.0(6) . .
N4 C7 C8 116.4(6) . .
C8 C12 C13 119.8(6) . .
C8 C12 H12A 120.1 . .
C13 C12 H12A 120.1 . .
O1 C20 N3 120.2(6) . .
O1 C20 C16 123.1(7) . .
N3 C20 C16 116.7(6) . .
C2 C3 C4 117.4(6) . .
C2 C3 C6 121.4(7) . .
C4 C3 C6 121.2(7) . .
C14 C13 C12 120.1(6) . .
C14 C13 H13A 119.9 . .
C12 C13 H13A 119.9 . .
C16 C17 C18 118.6(7) . .
C16 C17 H17A 120.7 . .
C18 C17 H17A 120.7 . .
C23 C22 C26 116.0(6) . .
C23 C22 C21 124.5(6) . .
C26 C22 C21 119.5(6) . .
C25 C26 C22 118.4(6) . .
C25 C26 H26A 120.8 . .
C22 C26 H26A 120.8 . .
N5 C27 S1 178.8(6) . .
N2 C24 C23 122.8(6) . .
N2 C24 H24A 118.6 . .
C23 C24 H24A 118.6 . .
C10 C18 C17 121.5(7) . .
C10 C18 H18A 119.2 . .
C17 C18 H18A 119.2 . .
N1 C1 C2 123.6(6) . .
N1 C1 H1A 118.2 . .
C2 C1 H1A 118.2 . .
N3 C21 C22 113.8(6) . .
N3 C21 H21A 108.8 . .
C22 C21 H21A 108.8 . .
N3 C21 H21B 108.8 . .
C22 C21 H21B 108.8 . .
H21A C21 H21B 107.7 . .
N2 C25 C26 125.4(5) . .
N2 C25 H25A 117.3 . .
C26 C25 H25A 117.3 . .
C3 C2 C1 119.4(6) . .
C3 C2 H2A 120.3 . .
C1 C2 H2A 120.3 . .
C24 C23 C22 121.0(6) . .
C24 C23 H23A 119.5 . .
C22 C23 H23A 119.5 . .
C3 C4 C5 118.5(6) . .
C3 C4 H4A 120.7 . .
C5 C4 H4A 120.7 . .
N4 C6 C3 110.8(5) . .
N4 C6 H6A 109.5 . .
C3 C6 H6A 109.5 . .
N4 C6 H6B 109.5 . .
C3 C6 H6B 109.5 . .
H6A C6 H6B 108.1 . .
N1 C5 C4 124.3(6) . .
N1 C5 H5A 117.8 . .
C4 C5 H5A 117.8 . .
C5 N1 C1 116.6(6) . .
C5 N1 Co1 124.0(5) . .
C1 N1 Co1 119.3(4) . .
C25 N2 C24 116.3(5) . .
C25 N2 Co1 121.4(4) . 3_546
C24 N2 Co1 122.3(4) . 3_546
C19 N3 C20 125.5(5) . .
C19 N3 C21 118.5(6) . .
C20 N3 C21 116.1(6) . .
C7 N4 C11 126.2(5) . .
C7 N4 C6 117.5(6) . .
C11 N4 C6 115.9(6) . .
C27 N5 Co1 146.9(5) . .

loop_
_geom_bond_atom_site_label_1
_geom_bond_atom_site_label_2
_geom_bond_distance
_geom_bond_site_symmetry_2
Co1 N5 2.115(6) .
Co1 N5 2.115(6) 2
Co1 N2 2.163(5) 4_556
Co1 N2 2.163(5) 3_454
Co1 N1 2.164(5) 2
Co1 N1 2.164(5) .
C9 C8 1.411(9) .
C9 C10 1.399(9) .
C9 C15 1.411(8) .
C15 C14 1.422(9) .
C15 C16 1.419(9) .
C16 C17 1.392(10) .
C16 C20 1.476(9) .
C10 C18 1.363(10) .
C10 C11 1.485(9) .
C19 O2 1.215(8) .
C19 N3 1.406(9) .
C19 C14 1.487(8) .
C14 C13 1.336(10) .
C11 O3 1.205(9) .
C11 N4 1.410(9) .
C8 C12 1.358(9) .
C8 C7 1.496(8) .
C7 O4 1.204(8) .
C7 N4 1.385(9) .
C12 C13 1.426(9) .
C12 H12A 0.9300 .
C20 O1 1.193(8) .
C20 N3 1.398(9) .
C3 C2 1.378(11) .
C3 C4 1.389(11) .
C3 C6 1.523(9) .
C13 H13A 0.9300 .
C17 C18 1.407(10) .
C17 H17A 0.9300 .
C22 C23 1.386(10) .
C22 C26 1.424(9) .
C22 C21 1.476(9) .
C26 C25 1.368(9) .
C26 H26A 0.9300 .
C27 N5 1.159(9) .
C27 S1 1.627(8) .
C24 N2 1.353(8) .
C24 C23 1.371(9) .
C24 H24A 0.9300 .
C18 H18A 0.9300 .
C1 N1 1.343(9) .
C1 C2 1.372(9) .
C1 H1A 0.9300 .
C21 N3 1.471(8) .
C21 H21A 0.9700 .
C21 H21B 0.9700 .
C25 N2 1.325(9) .
C25 H25A 0.9300 .
C2 H2A 0.9300 .
C23 H23A 0.9300 .
C4 C5 1.389(10) .
C4 H4A 0.9300 .
C6 N4 1.494(8) .
C6 H6A 0.9700 .
C6 H6B 0.9700 .
C5 N1 1.305(9) .
C5 H5A 0.9300 .
N2 Co1 2.163(5) 3_546

loop_
_geom_torsion_atom_site_label_1
_geom_torsion_atom_site_label_2
_geom_torsion_atom_site_label_3
_geom_torsion_atom_site_label_4
_geom_torsion
_geom_torsion_site_symmetry_1
_geom_torsion_site_symmetry_4
C8 C9 C15 C14 1.2(9) . .
C10 C9 C15 C14 178.0(6) . .
C8 C9 C15 C16 -179.7(6) . .
C10 C9 C15 C16 -2.9(9) . .
C14 C15 C16 C17 -180.0(6) . .
C9 C15 C16 C17 0.9(10) . .
C14 C15 C16 C20 1.3(10) . .
C9 C15 C16 C20 -177.8(6) . .
C8 C9 C10 C18 -179.3(7) . .
C15 C9 C10 C18 4.0(10) . .
C8 C9 C10 C11 -3.0(9) . .
C15 C9 C10 C11 -179.6(6) . .
C16 C15 C14 C13 179.0(6) . .
C9 C15 C14 C13 -1.9(9) . .
C16 C15 C14 C19 -2.6(9) . .
C9 C15 C14 C19 176.5(5) . .
O2 C19 C14 C13 3.0(10) . .
N3 C19 C14 C13 -178.5(6) . .
O2 C19 C14 C15 -175.4(6) . .
N3 C19 C14 C15 3.1(9) . .
C18 C10 C11 O3 -6.5(11) . .
C9 C10 C11 O3 177.1(7) . .
C18 C10 C11 N4 176.1(6) . .
C9 C10 C11 N4 -0.2(9) . .
C10 C9 C8 C12 -177.0(6) . .
C15 C9 C8 C12 -0.2(9) . .
C10 C9 C8 C7 6.6(9) . .
C15 C9 C8 C7 -176.7(5) . .
C12 C8 C7 O4 -1.2(10) . .
C9 C8 C7 O4 175.3(6) . .
C12 C8 C7 N4 176.6(6) . .
C9 C8 C7 N4 -6.9(9) . .
C9 C8 C12 C13 0.0(10) . .
C7 C8 C12 C13 176.4(6) . .
C17 C16 C20 O1 -1.0(11) . .
C15 C16 C20 O1 177.8(7) . .
C17 C16 C20 N3 -179.4(6) . .
C15 C16 C20 N3 -0.6(9) . .
C15 C14 C13 C12 1.6(10) . .
C19 C14 C13 C12 -176.8(6) . .
C8 C12 C13 C14 -0.7(10) . .
C15 C16 C17 C18 0.0(11) . .
C20 C16 C17 C18 178.7(7) . .
C23 C22 C26 C25 -1.0(10) . .
C21 C22 C26 C25 179.2(6) . .
C9 C10 C18 C17 -3.2(11) . .
C11 C10 C18 C17 -179.5(7) . .
C16 C17 C18 C10 1.1(12) . .
C23 C22 C21 N3 -17.8(10) . .
C26 C22 C21 N3 162.1(6) . .
C22 C26 C25 N2 1.4(11) . .
C4 C3 C2 C1 -0.5(10) . .
C6 C3 C2 C1 -179.5(6) . .
N1 C1 C2 C3 0.9(10) . .
N2 C24 C23 C22 -0.5(12) . .
C26 C22 C23 C24 0.6(11) . .
C21 C22 C23 C24 -179.6(7) . .
C2 C3 C4 C5 -1.6(11) . .
C6 C3 C4 C5 177.4(7) . .
C2 C3 C6 N4 -84.0(8) . .
C4 C3 C6 N4 97.1(8) . .
C3 C4 C5 N1 3.6(12) . .
C4 C5 N1 C1 -3.2(11) . .
C4 C5 N1 Co1 178.4(6) . .
C2 C1 N1 C5 0.8(10) . .
C2 C1 N1 Co1 179.4(5) . .
N5 Co1 N1 C5 -42.7(6) . .
N5 Co1 N1 C5 133.9(6) 2 .
N2 Co1 N1 C5 -131.7(6) 4_556 .
N2 Co1 N1 C5 168(2) 3_454 .
N1 Co1 N1 C5 44.3(5) 2 .
N5 Co1 N1 C1 138.8(5) . .
N5 Co1 N1 C1 -44.6(5) 2 .
N2 Co1 N1 C1 49.9(5) 4_556 .
N2 Co1 N1 C1 -11(3) 3_454 .
N1 Co1 N1 C1 -134.2(5) 2 .
C26 C25 N2 C24 -1.1(10) . .
C26 C25 N2 Co1 -179.5(5) . 3_546
C23 C24 N2 C25 0.7(11) . .
C23 C24 N2 Co1 179.0(6) . 3_546
O2 C19 N3 C20 175.9(6) . .
C14 C19 N3 C20 -2.7(9) . .
O2 C19 N3 C21 -5.7(9) . .
C14 C19 N3 C21 175.8(5) . .
O1 C20 N3 C19 -177.0(6) . .
C16 C20 N3 C19 1.4(10) . .
O1 C20 N3 C21 4.5(9) . .
C16 C20 N3 C21 -177.1(6) . .
C22 C21 N3 C19 101.3(7) . .
C22 C21 N3 C20 -80.1(8) . .
O4 C7 N4 C11 -178.0(6) . .
C8 C7 N4 C11 4.1(10) . .
O4 C7 N4 C6 -5.4(9) . .
C8 C7 N4 C6 176.7(5) . .
O3 C11 N4 C7 -178.0(7) . .
C10 C11 N4 C7 -0.6(10) . .
O3 C11 N4 C6 9.3(10) . .
C10 C11 N4 C6 -173.3(5) . .
C3 C6 N4 C7 92.4(7) . .
C3 C6 N4 C11 -94.2(8) . .
S1 C27 N5 Co1 -94(31) . .
N5 Co1 N5 C27 -73.0(9) 2 .
N2 Co1 N5 C27 62.3(9) 4_556 .
N2 Co1 N5 C27 151.8(9) 3_454 .
N1 Co1 N5 C27 -120.4(9) 2 .
N1 Co1 N5 C27 -25.7(9) . .
